data_4341418
loop_
_publ_author_name
'L\"u, Minfeng'
'Colmont, Marie'
'Huv\'e, Marielle'
'De Waele, Isabelle'
'Terryn, Christine'
'Aliev, Almaz'
'Mentr\'e, Olivier'

_publ_section_title
;
 Investigation of New Alkali Bismuth Oxosulfates and Oxophosphates with
 Original Topologies of Oxo-Centered Units
;
_journal_name_full 'Inorganic Chemistry'
_journal_page_first 141031160816001
_journal_paper_doi 10.1021/ic501776h
_journal_year 2014
_chemical_formula_sum 'Bi12 Li2 O31 S4'
_chemical_formula_weight 3145.9
_chemical_name_systematic ' ?'
_space_group_IT_number 19
_symmetry_cell_setting orthorhombic
_symmetry_Int_Tables_number 19
_symmetry_space_group_name_Hall 'P 2ac 2ab'
_symmetry_space_group_name_H-M 'P 21 21 21'
_cell_angle_alpha 90
_cell_angle_beta 90
_cell_angle_gamma 90
_cell_formula_units_Z 4
_cell_length_a 23.0661(10)
_cell_length_b 11.4330(5)
_cell_length_c 11.2237(5)
_cell_measurement_temperature 293
_cell_volume 2959.9(2)
_diffrn_ambient_temperature 293
_diffrn_measured_fraction_theta_full 0.98
_diffrn_measured_fraction_theta_max 0.98
_diffrn_radiation_source 'X-ray tube'
_diffrn_radiation_type 'Mo K\a'
_diffrn_radiation_wavelength 0.71073
_diffrn_reflns_av_R_equivalents 0.0664
_diffrn_reflns_av_sigmaI/netI 0.041
_diffrn_reflns_limit_h_max 35
_diffrn_reflns_limit_h_min -35
_diffrn_reflns_limit_k_max 17
_diffrn_reflns_limit_k_min -15
_diffrn_reflns_limit_l_max 17
_diffrn_reflns_limit_l_min -17
_diffrn_reflns_number 81137
_diffrn_reflns_theta_full 33.1
_diffrn_reflns_theta_max 33.1
_diffrn_reflns_theta_min 1.77
_exptl_absorpt_coefficient_mu 71.455
_exptl_absorpt_correction_T_max 0.7465
_exptl_absorpt_correction_T_min 0.4190
_exptl_absorpt_correction_type multi-scan
_exptl_absorpt_process_details Bruker
_exptl_crystal_colour colorless
_exptl_crystal_density_diffrn 7.0573
_exptl_crystal_description transparent
_exptl_crystal_F_000 5256
_exptl_crystal_size_max 0.082
_exptl_crystal_size_mid 0.077
_exptl_crystal_size_min 0.042
_refine_diff_density_max 15.66
_refine_diff_density_min -13.19
_refine_ls_extinction_method none
_refine_ls_goodness_of_fit_gt 2.92
_refine_ls_goodness_of_fit_ref 2.75
_refine_ls_number_constraints 8
_refine_ls_number_parameters 269
_refine_ls_number_reflns 11128
_refine_ls_number_restraints 0
_refine_ls_R_factor_all 0.0785
_refine_ls_R_factor_gt 0.0646
_refine_ls_shift/su_max 0.0190
_refine_ls_shift/su_mean 0.0016
_refine_ls_structure_factor_coef F
_refine_ls_weighting_details w=1/(\s^2^(F)+0.0001F^2^)
_refine_ls_weighting_scheme sigma
_refine_ls_wR_factor_gt 0.0725
_refine_ls_wR_factor_ref 0.0736
_reflns_number_gt 9599
_reflns_number_total 11128
_reflns_threshold_expression I>3\s(I)
_cod_data_source_file ic501776h_si_002.cif
_cod_data_source_block I
_cod_original_cell_volume 2959.8(2)
_cod_original_sg_symbol_Hall 'P 2xab;2ybc;2zac'
_cod_database_code 4341418

loop_
_symmetry_equiv_pos_site_id
_symmetry_equiv_pos_as_xyz
1 x,y,z
2 -x+1/2,-y,z+1/2
3 -x,y+1/2,-z+1/2
4 x+1/2,-y+1/2,-z

loop_
_atom_site_label
_atom_site_type_symbol
_atom_site_fract_x
_atom_site_fract_y
_atom_site_fract_z
_atom_site_adp_type
_atom_site_U_iso_or_equiv
_atom_site_symmetry_multiplicity
_atom_site_occupancy
_atom_site_calc_flag
Bi1 Bi -0.04459(4) 0.39387(6) 1.37143(8) Uani 0.0135(2) 4 1 d
Bi2 Bi 0.05895(3) 0.40544(6) 1.12849(7) Uani 0.01176(19) 4 1 d
Bi3 Bi -0.05391(4) 0.38950(9) 0.87134(9) Uani 0.0246(3) 4 1 d
Bi4 Bi -0.06464(4) 0.11964(7) 1.11366(9) Uani 0.0188(2) 4 1 d
Bi5 Bi 0.06587(4) 0.39002(7) 0.65537(7) Uani 0.0139(2) 4 1 d
Bi6 Bi -0.04803(4) 0.64240(6) 1.11648(9) Uani 0.0148(2) 4 1 d
Bi7 Bi -0.05641(4) 0.13194(6) 0.62180(8) Uani 0.00928(18) 4 1 d
Bi8 Bi 0.17689(3) 0.40061(7) 0.87395(9) Uani 0.0127(2) 4 1 d
Bi9 Bi 0.05046(4) 0.16242(6) 0.86954(8) Uani 0.0151(2) 4 1 d
Bi10 Bi -0.31629(4) 0.09327(8) 0.62235(9) Uani 0.0144(2) 4 1 d
Bi11 Bi -0.19285(4) 0.11304(7) 0.87686(9) Uani 0.0173(2) 4 1 d
Bi12 Bi 0.19162(3) 0.60537(7) 1.12175(9) Uani 0.0157(2) 4 1 d
S1 S -0.1748(3) 0.3163(6) 0.6151(7) Uani 0.030(2) 4 1 d
O1a O -0.1468(18) 0.306(4) 0.731(4) Uiso 0.167(18) 4 1 d
O1b O -0.2094(11) 0.211(2) 0.607(2) Uiso 0.074(7) 4 1 d
O1c O -0.1375(13) 0.312(3) 0.515(2) Uiso 0.082(9) 4 1 d
O1d O -0.2024(10) 0.417(2) 0.622(2) Uiso 0.071(7) 4 1 d
S2 S 0.1668(3) 0.1694(6) 0.6219(12) Uani 0.064(4) 4 1 d
O2a O 0.1616(12) 0.193(2) 0.487(2) Uiso 0.077(8) 4 1 d
O2b O 0.2021(8) 0.0746(19) 0.626(2) Uiso 0.047(6) 4 1 d
O2c O 0.1820(9) 0.2829(19) 0.6465(19) Uiso 0.055(6) 4 1 d
O2d O 0.1091(9) 0.1403(17) 0.6465(17) Uiso 0.044(5) 4 1 d
S3 S -0.1548(3) 0.3562(5) 1.1203(7) Uani 0.0278(18) 4 1 d
O3a O -0.1596(13) 0.251(3) 1.186(2) Uiso 0.088(9) 4 1 d
O3b O -0.1469(13) 0.301(3) 0.996(2) Uiso 0.085(9) 4 1 d
O3c O -0.2032(8) 0.4246(18) 1.124(2) Uiso 0.045(5) 4 1 d
O3d O -0.1063(12) 0.421(2) 1.112(3) Uiso 0.094(9) 4 1 d
S4 S 0.1572(3) 0.1717(5) 1.1152(8) Uani 0.036(2) 4 1 d
O4a O 0.1571(14) 0.180(3) 0.984(3) Uiso 0.099(10) 4 1 d
O4b O 0.1968(6) 0.1007(14) 1.1375(15) Uiso 0.020(4) 4 1 d
O4c O 0.0989(11) 0.144(2) 1.125(2) Uiso 0.076(7) 4 1 d
O4d O 0.1665(15) 0.291(3) 1.143(3) Uiso 0.129(12) 4 1 d
O1 O 0.2623(7) 0.5033(12) 0.7537(13) Uiso 0.017(4) 4 1 d
O2 O 0.0160(8) 0.4922(15) 1.4784(15) Uiso 0.030(4) 4 1 d
O3 O -0.1334(7) 0.0337(14) 1.0092(14) Uiso 0.021(4) 4 1 d
O4 O 0.1389(7) 0.5070(12) 0.7353(13) Uiso 0.013(3) 4 1 d
O5 O 0.1331(8) 0.5158(14) 1.0039(14) Uiso 0.021(4) 4 1 d
O6 O 0.0899(7) 0.3327(12) 0.8451(13) Uiso 0.020(3) 4 1 d
O7 O 0.0156(8) 0.2947(16) 1.2660(16) Uiso 0.033(4) 4 1 d
O8 O 0.1207(8) 0.4987(14) 1.2491(13) Uiso 0.020(4) 4 1 d
O9 O -0.0116(8) 0.2577(17) 0.9747(16) Uiso 0.035(5) 4 1 d
O10 O 0.0058(7) 0.5024(13) 0.7463(13) Uiso 0.015(3) 4 1 d
O11 O -0.0034(6) 0.2544(12) 0.7376(12) Uiso 0.011(3) 4 1 d
O12 O -0.0204(8) 0.2430(15) 1.4781(15) Uiso 0.028(4) 4 1 d
O13 O 0.0025(7) 0.5338(13) 1.2339(13) Uiso 0.014(3) 4 1 d
O14 O -0.0028(9) 0.5205(17) 0.9830(16) Uiso 0.035(5) 4 1 d
O15 O 0.2552(8) 0.5131(14) 1.0139(15) Uiso 0.024(4) 4 1 d
Li1 Li 0.239803 0.014161 1.251366 Uiso 0.0543 4 1 d
Li2 Li -0.246452 0.514217 0.481941 Uiso 0.1984 4 1 d

loop_
_atom_site_aniso_label
_atom_site_aniso_type_symbol
_atom_site_aniso_U_11
_atom_site_aniso_U_22
_atom_site_aniso_U_33
_atom_site_aniso_U_12
_atom_site_aniso_U_13
_atom_site_aniso_U_23
Bi1 Bi 0.0142(4) 0.0109(3) 0.0155(4) -0.0027(3) -0.0002(3) -0.0012(3)
Bi2 Bi 0.0129(3) 0.0094(3) 0.0130(3) -0.0012(3) 0.0033(4) 0.0003(3)
Bi3 Bi 0.0148(4) 0.0416(5) 0.0175(4) 0.0032(4) -0.0039(4) -0.0019(5)
Bi4 Bi 0.0098(4) 0.0151(3) 0.0314(5) 0.0021(3) -0.0009(4) -0.0101(4)
Bi5 Bi 0.0159(4) 0.0151(3) 0.0106(4) 0.0052(3) -0.0002(3) -0.0017(3)
Bi6 Bi 0.0131(4) 0.0122(3) 0.0192(4) 0.0041(3) -0.0007(4) 0.0017(3)
Bi7 Bi 0.0101(3) 0.0079(2) 0.0098(3) -0.0020(2) 0.0009(4) -0.0012(3)
Bi8 Bi 0.0094(3) 0.0152(3) 0.0135(4) -0.0004(3) 0.0029(4) -0.0035(4)
Bi9 Bi 0.0209(4) 0.0129(3) 0.0115(4) 0.0008(3) -0.0021(4) 0.0016(3)
Bi10 Bi 0.0136(4) 0.0170(3) 0.0126(4) 0.0030(3) -0.0013(4) -0.0023(4)
Bi11 Bi 0.0235(5) 0.0137(4) 0.0147(4) 0.0022(3) 0.0091(4) 0.0022(4)
Bi12 Bi 0.0145(4) 0.0158(4) 0.0169(4) 0.0077(3) -0.0087(4) -0.0065(4)
S1 S 0.033(4) 0.028(3) 0.029(4) -0.004(3) -0.002(4) -0.001(3)
S2 S 0.020(4) 0.014(3) 0.157(10) -0.003(3) 0.030(6) -0.019(5)
S3 S 0.024(3) 0.031(3) 0.029(3) 0.006(2) -0.016(3) -0.003(3)
S4 S 0.036(4) 0.018(3) 0.054(5) 0.009(3) -0.018(4) -0.006(3)

loop_
_atom_type_symbol
_atom_type_scat_dispersion_real
_atom_type_scat_dispersion_imag
_atom_type_scat_source
_atom_type_scat_Cromer_Mann_a1
_atom_type_scat_Cromer_Mann_b1
_atom_type_scat_Cromer_Mann_a2
_atom_type_scat_Cromer_Mann_b2
_atom_type_scat_Cromer_Mann_a3
_atom_type_scat_Cromer_Mann_b3
_atom_type_scat_Cromer_Mann_a4
_atom_type_scat_Cromer_Mann_b4
_atom_type_scat_Cromer_Mann_c
Bi -4.1077 10.2566 'International Tables Vol C tables 4.2.6.8 and 6.1.1.4' 33.3689 0.704 12.951 2.9238 16.5877 8.7937 6.4692 48.0093 13.5782
Li -0.0003 0.0001 'International Tables Vol C tables 4.2.6.8 and 6.1.1.4' 1.1282 3.9546 0.7508 1.0524 0.6175 85.390503 0.4653 168.261002 0.0377
O 0.0106 0.0060 'International Tables Vol C tables 4.2.6.8 and 6.1.1.4' 3.0485 13.2771 2.2868 5.7011 1.5463 0.3239 0.867 32.908901 0.2508
S 0.1246 0.1234 'International Tables Vol C tables 4.2.6.8 and 6.1.1.4' 6.9053 1.4679 5.2034 22.215099 1.4379 0.2536 1.5863 56.172001 0.8669

loop_
_geom_angle_atom_site_label_1
_geom_angle_atom_site_label_2
_geom_angle_atom_site_label_3
_geom_angle_site_symmetry_1
_geom_angle_site_symmetry_3
_geom_angle
O2 Bi1 O7 . . 99.4(7)
O2 Bi1 O12 . . 86.6(7)
O7 Bi1 O12 . . 73.6(7)
O7 Bi2 O8 . . 97.9(6)
O7 Bi2 O13 . . 75.6(6)
O8 Bi2 O13 . . 75.1(6)
O9 Bi3 O10 . . 116.3(7)
O9 Bi3 O14 . . 85.9(7)
O10 Bi3 O14 . . 70.4(6)
O2 Bi4 O3 3_547 . 79.3(7)
O4 Bi5 O6 . . 68.4(5)
O4 Bi5 O10 . . 86.5(6)
O6 Bi5 O10 . . 83.4(5)
O7 Bi6 O12 3_557 3_557 69.7(6)
O7 Bi6 O13 3_557 . 84.8(6)
O7 Bi6 O14 3_557 . 133.1(7)
O12 Bi6 O13 3_557 . 101.9(6)
O12 Bi6 O14 3_557 . 71.3(7)
O13 Bi6 O14 . . 78.7(6)
O10 Bi7 O11 3_546 . 76.4(5)
O10 Bi7 O12 3_546 1_554 128.4(6)
O10 Bi7 O14 3_546 3_546 70.8(6)
O11 Bi7 O12 . 1_554 82.1(6)
O11 Bi7 O14 . 3_546 109.2(6)
O12 Bi7 O14 1_554 3_546 73.2(7)
O4 Bi8 O5 . . 87.4(6)
O4 Bi8 O6 . . 73.7(5)
O5 Bi8 O6 . . 83.6(6)
O6 Bi9 O9 . . 83.9(6)
O6 Bi9 O11 . . 73.9(5)
O9 Bi9 O11 . . 75.6(6)
O1 Bi10 O3 3_546 2_454 111.0(6)
O1 Bi10 O8 3_546 4_457 74.9(6)
O1 Bi10 O15 3_546 3_546 83.2(6)
O3 Bi10 O8 2_454 4_457 74.6(6)
O3 Bi10 O15 2_454 3_546 71.3(6)
O8 Bi10 O15 4_457 3_546 129.0(6)
O3 Bi11 O4 . 3_546 78.6(6)
O3 Bi11 O15 . 4_457 72.6(6)
O4 Bi11 O15 3_546 4_457 105.5(6)
O1 Bi12 O5 2_565 . 116.6(6)
O1 Bi12 O15 2_565 . 77.0(6)
O5 Bi12 O15 . . 81.4(6)
O1a S1 O1b . . 104(2)
O1a S1 O1c . . 116(2)
O1a S1 O1d . . 104(2)
O1b S1 O1c . . 104.9(16)
O1b S1 O1d . . 117.6(15)
O1c S1 O1d . . 111.7(17)
O2b S2 O2c . . 126.7(14)
O2b S2 O2d . . 112.0(13)
O2c S2 O2d . . 115.3(13)
O3a S3 O3c . . 114.1(15)
O3a S3 O3d . . 124.6(17)
O3c S3 O3d . . 111.4(15)
O4a S4 O4b . . 104.1(15)
O4a S4 O4c . . 95.2(17)
O4a S4 O4d . . 98.9(19)
O4b S4 O4c . . 123.0(13)
O4b S4 O4d . . 118.2(17)
O4c S4 O4d . . 110.6(18)
O3c Li1 O4b 3_547 . 122.5(7)
O2b Li2 O4b 4_456 3_556 100.8(8)

loop_
_geom_bond_atom_site_label_1
_geom_bond_atom_site_label_2
_geom_bond_site_symmetry_2
_geom_bond_distance
Bi1 O2 . 2.158(18)
Bi1 O7 . 2.147(18)
Bi1 O12 . 2.172(17)
Bi2 O7 . 2.233(18)
Bi2 O8 . 2.235(16)
Bi2 O13 . 2.291(15)
Bi3 O9 . 2.137(19)
Bi3 O10 . 2.353(15)
Bi3 O14 . 2.282(19)
Bi4 O2 3_547 2.110(18)
Bi4 O3 . 2.205(16)
Bi5 O4 . 2.330(15)
Bi5 O6 . 2.295(14)
Bi5 O10 . 2.147(16)
Bi6 O7 3_557 2.309(18)
Bi6 O12 3_557 2.223(18)
Bi6 O13 . 2.153(15)
Bi6 O14 . 2.297(19)
Bi7 O10 3_546 2.397(15)
Bi7 O11 . 2.267(14)
Bi7 O12 1_554 2.214(17)
Bi7 O14 3_546 2.21(2)
Bi8 O4 . 2.161(14)
Bi8 O5 . 2.210(16)
Bi8 O6 . 2.176(15)
Bi9 O6 . 2.167(14)
Bi9 O9 . 2.152(19)
Bi9 O11 . 2.201(14)
Bi10 O1 3_546 2.132(15)
Bi10 O3 2_454 2.250(16)
Bi10 O8 4_457 2.302(16)
Bi10 O15 3_546 2.273(17)
Bi11 O3 . 2.215(16)
Bi11 O4 3_546 2.146(15)
Bi11 O15 4_457 2.241(17)
Bi12 O1 2_565 2.205(15)
Bi12 O5 . 2.150(17)
Bi12 O15 . 2.174(17)
S1 O1a . 1.45(4)
S1 O1b . 1.45(3)
S1 O1c . 1.42(3)
S1 O1d . 1.31(3)
S2 O2b . 1.36(2)
S2 O2c . 1.37(2)
S2 O2d . 1.40(2)
S3 O3a . 1.42(3)
S3 O3c . 1.36(2)
S3 O3d . 1.35(3)
S4 O4a . 1.47(3)
S4 O4b . 1.248(16)
S4 O4c . 1.39(3)
S4 O4d . 1.42(3)
Li1 O3c 3_547 1.93(2)
Li1 O4b . 1.896(15)
Li2 O2b 4_456 1.97(2)
Li2 O4b 3_556 2.021(15)
